data_1570946
loop_
_publ_author_name
'Khattak, Zafar A. K.'
'Ahmad, Nazir'
'Younus, Hussein A.'
'Ullah, Habib'
'Yu, Baoyi'
'Munawar, Khurram S.'
'Ashfaq, Muhammad'
'Yaseen, Muhammad'
'Danish, Muhammad'
'Al-Abri, Mohammed'
'AlHajri, Rashid'
'Verpoort, Francis'

_publ_section_title
;
 Ambient conversion of CO2 and epoxides to cyclic carbonates using 3D
 amide-functionalized MOFs
;
_journal_issue 7
_journal_name_full 'Catalysis Science &amp; Technology'
_journal_page_first 1888
_journal_page_last 1901
_journal_paper_doi 10.1039/D3CY01709E
_journal_volume 14
_journal_year 2024
_chemical_formula_moiety 'C30 H16 N2 O10 Zn, 2(C3 H7 N O), 2(C2 H8 N)'
_chemical_formula_sum 'C40 H46 N6 O12 Zn'
_chemical_formula_weight 868.20
_space_group_crystal_system monoclinic
_space_group_IT_number 15
_space_group_name_Hall '-C 2yc'
_space_group_name_H-M_alt 'C 1 2/c 1'
_atom_sites_solution_hydrogens geom
_audit_creation_date 2021-06-14
_audit_creation_method
;
Olex2 1.3
(compiled 2020.06.28 svn.raecde09e for OlexSys, GUI svn.r6132)
;
_audit_update_record
;
2021-07-18 deposited with the CCDC.	2024-02-06 downloaded from the CCDC.
;
_cell_angle_alpha 90
_cell_angle_beta 93.349(2)
_cell_angle_gamma 90
_cell_formula_units_Z 4
_cell_length_a 13.2667(11)
_cell_length_b 13.8534(12)
_cell_length_c 22.0429(19)
_cell_measurement_reflns_used 3895
_cell_measurement_temperature 296.15
_cell_measurement_theta_max 26.276
_cell_measurement_theta_min 2.284
_cell_volume 4044.3(6)
_computing_cell_refinement 'SAINT v8.34A (Bruker, 2013)'
_computing_data_reduction 'SAINT v8.34A (Bruker, 2013)'
_computing_molecular_graphics 'Olex2 1.3 (Dolomanov et al., 2009)'
_computing_publication_material 'Olex2 1.3 (Dolomanov et al., 2009)'
_computing_structure_refinement 'SHELXL 2018/3 (Sheldrick, 2015)'
_computing_structure_solution 'ShelXT (Sheldrick, 2015)'
_diffrn_ambient_temperature 296.15
_diffrn_measured_fraction_theta_full 0.998
_diffrn_measured_fraction_theta_max 0.993
_diffrn_measurement_device_type 'Bruker APEX-II CCD'
_diffrn_measurement_method '\f and \w scans'
_diffrn_radiation_type MoK\a
_diffrn_radiation_wavelength 0.71073
_diffrn_reflns_av_R_equivalents 0.0436
_diffrn_reflns_av_unetI/netI 0.0439
_diffrn_reflns_Laue_measured_fraction_full 0.998
_diffrn_reflns_Laue_measured_fraction_max 0.993
_diffrn_reflns_limit_h_max 17
_diffrn_reflns_limit_h_min -17
_diffrn_reflns_limit_k_max 17
_diffrn_reflns_limit_k_min -17
_diffrn_reflns_limit_l_max 28
_diffrn_reflns_limit_l_min -28
_diffrn_reflns_number 16769
_diffrn_reflns_point_group_measured_fraction_full 0.998
_diffrn_reflns_point_group_measured_fraction_max 0.993
_diffrn_reflns_theta_full 25.242
_diffrn_reflns_theta_max 27.528
_diffrn_reflns_theta_min 1.851
_diffrn_source_current 30.0
_diffrn_source_power 1.5
_diffrn_source_voltage 50.0
_diffrn_standards_number 0
_exptl_absorpt_coefficient_mu 0.678
_exptl_absorpt_correction_T_max 0.7456
_exptl_absorpt_correction_T_min 0.6706
_exptl_absorpt_correction_type multi-scan
_exptl_absorpt_process_details
;
SADABS-2014/5 (Bruker,2014/5) was used for absorption correction.
wR2(int) was 0.0665 before and 0.0548 after correction.
The Ratio of minimum to maximum transmission is 0.8994.
The \l/2 correction factor is 0.00150.
;
_exptl_crystal_colour colourless
_exptl_crystal_colour_primary colourless
_exptl_crystal_density_diffrn 1.426
_exptl_crystal_description block
_exptl_crystal_F_000 1816
_exptl_crystal_size_max 0.28
_exptl_crystal_size_mid 0.23
_exptl_crystal_size_min 0.2
_refine_diff_density_max 0.362
_refine_diff_density_min -0.254
_refine_diff_density_rms 0.063
_refine_ls_extinction_method none
_refine_ls_goodness_of_fit_ref 1.049
_refine_ls_hydrogen_treatment constr
_refine_ls_matrix_type full
_refine_ls_number_parameters 271
_refine_ls_number_reflns 4637
_refine_ls_number_restraints 0
_refine_ls_restrained_S_all 1.049
_refine_ls_R_factor_all 0.0487
_refine_ls_R_factor_gt 0.0382
_refine_ls_shift/su_max 0.000
_refine_ls_shift/su_mean 0.000
_refine_ls_structure_factor_coef Fsqd
_refine_ls_weighting_details 'w=1/[\s^2^(Fo^2^)+(0.0600P)^2^+1.2508P] where P=(Fo^2^+2Fc^2^)/3'
_refine_ls_weighting_scheme calc
_refine_ls_wR_factor_gt 0.1027
_refine_ls_wR_factor_ref 0.1092
_reflns_Friedel_coverage 0.000
_reflns_number_gt 3883
_reflns_number_total 4637
_reflns_threshold_expression 'I > 2\s(I)'
_cod_data_source_file d3cy01709e2.cif
_cod_data_source_block mo_20180171-znmo-2_0m
_cod_depositor_comments 'Adding full bibliography for 1570946.cif.'
_cod_database_code 1570946
_shelx_shelxl_version_number 2018/3
_shelx_space_group_comment
;
The symmetry employed for this shelxl refinement is uniquely defined
by the following loop, which should always be used as a source of
symmetry information in preference to the above space-group names.
They are only intended as comments.
;
_olex2_refinement_description
;
1. Fixed Uiso
 At 1.2 times of:
  All C(H) groups, All N(H) groups, All N(H,H) groups
 At 1.5 times of:
  All C(H,H,H) groups
2.a Secondary CH2 refined with riding coordinates:
 N2(H2A,H2B)
2.b Aromatic/amide H refined with riding coordinates:
 N1(H1), C3(H3), C5(H5), C7(H7), C10(H10), C11(H11), C13(H13), C14(H14),
 C18(H18)
2.c Idealised Me refined as rotating group:
 C19(H19A,H19B,H19C), C20(H20A,H20B,H20C), C16(H16A,H16B,H16C), C17(H17A,H17B,
 H17C)
;
_olex2_submission_special_instructions 'No special instructions were received'

loop_
_space_group_symop_operation_xyz
'x, y, z'
'-x, y, -z+1/2'
'x+1/2, y+1/2, z'
'-x+1/2, y+1/2, -z+1/2'
'-x, -y, -z'
'x, -y, z-1/2'
'-x+1/2, -y+1/2, -z'
'x+1/2, -y+1/2, z-1/2'

loop_
_atom_site_label
_atom_site_type_symbol
_atom_site_fract_x
_atom_site_fract_y
_atom_site_fract_z
_atom_site_U_iso_or_equiv
_atom_site_adp_type
_atom_site_occupancy
_atom_site_site_symmetry_order
_atom_site_calc_flag
_atom_site_refinement_flags_posn
_atom_site_refinement_flags_adp
_atom_site_refinement_flags_occupancy
_atom_site_disorder_assembly
_atom_site_disorder_group
Zn1 Zn 0.000000 0.37256(2) 0.250000 0.01856(11) Uani 1 2 d S T P . .
O1 O 0.10303(11) 0.46405(10) 0.28121(6) 0.0294(3) Uani 1 1 d . . . . .
O2 O 0.10723(14) 0.40284(13) 0.37496(8) 0.0449(5) Uani 1 1 d . . . . .
O3 O 0.32002(12) 0.74574(12) 0.23696(7) 0.0365(4) Uani 1 1 d . . . . .
O4 O 0.43734(11) 0.78824(10) 0.30854(6) 0.0277(3) Uani 1 1 d . . . . .
O5 O 0.50560(12) 0.64897(13) 0.49015(7) 0.0374(4) Uani 1 1 d . . . . .
N1 N 0.33778(13) 0.62399(12) 0.50042(7) 0.0264(4) Uani 1 1 d . . . . .
H1 H 0.291677 0.618424 0.526055 0.032 Uiso 1 1 calc R U . . .
C1 C 0.13415(15) 0.46169(14) 0.33697(9) 0.0258(4) Uani 1 1 d . . . . .
C2 C 0.20876(14) 0.53950(14) 0.35693(9) 0.0218(4) Uani 1 1 d . . . . .
C3 C 0.24764(15) 0.60276(14) 0.31519(9) 0.0223(4) Uani 1 1 d . . . . .
H3 H 0.227628 0.597584 0.274176 0.027 Uiso 1 1 calc R U . . .
C4 C 0.31627(14) 0.67362(13) 0.33459(8) 0.0206(4) Uani 1 1 d . . . . .
C5 C 0.34561(14) 0.68263(14) 0.39578(8) 0.0214(4) Uani 1 1 d . . . . .
H5 H 0.390012 0.731325 0.408822 0.026 Uiso 1 1 calc R U . . .
C6 C 0.30809(15) 0.61818(14) 0.43773(9) 0.0229(4) Uani 1 1 d . . . . .
C7 C 0.23984(15) 0.54695(14) 0.41807(9) 0.0238(4) Uani 1 1 d . . . . .
H7 H 0.214878 0.504081 0.445993 0.029 Uiso 1 1 calc R U . . .
C8 C 0.43427(16) 0.63775(14) 0.52262(9) 0.0252(4) Uani 1 1 d . . . . .
C9 C 0.45076(15) 0.63613(14) 0.59009(9) 0.0226(4) Uani 1 1 d . . . . .
C10 C 0.54607(16) 0.61113(15) 0.61498(9) 0.0262(4) Uani 1 1 d . . . . .
H10 H 0.597338 0.596097 0.589549 0.031 Uiso 1 1 calc R U . . .
C11 C 0.56489(16) 0.60856(15) 0.67733(9) 0.0264(4) Uani 1 1 d . . . . .
H11 H 0.628567 0.590653 0.693337 0.032 Uiso 1 1 calc R U . . .
C12 C 0.49006(15) 0.63233(14) 0.71663(8) 0.0218(4) Uani 1 1 d . . . . .
C13 C 0.39466(15) 0.65850(16) 0.69121(9) 0.0262(4) Uani 1 1 d . . . . .
H13 H 0.343734 0.675085 0.716538 0.031 Uiso 1 1 calc R U . . .
C14 C 0.37541(16) 0.65991(15) 0.62877(9) 0.0262(4) Uani 1 1 d . . . . .
H14 H 0.311565 0.676912 0.612576 0.031 Uiso 1 1 calc R U . . .
C15 C 0.35967(15) 0.74072(14) 0.28888(9) 0.0224(4) Uani 1 1 d . . . . .
O6 O 0.16822(14) 0.55194(15) 0.56077(8) 0.0576(5) Uani 1 1 d . . . . .
N3 N 0.08404(15) 0.42879(14) 0.60291(9) 0.0375(5) Uani 1 1 d . . . . .
C18 C 0.13847(18) 0.50867(19) 0.60517(12) 0.0423(6) Uani 1 1 d . . . . .
H18 H 0.155735 0.534336 0.643357 0.051 Uiso 1 1 calc R U . . .
C19 C 0.0488(2) 0.3864(2) 0.54540(15) 0.0541(7) Uani 1 1 d . . . . .
H19A H -0.023656 0.387766 0.541876 0.081 Uiso 1 1 calc R U . . .
H19B H 0.071758 0.320850 0.543546 0.081 Uiso 1 1 calc R U . . .
H19C H 0.074945 0.422662 0.512675 0.081 Uiso 1 1 calc R U . . .
C20 C 0.0570(2) 0.38009(18) 0.65830(13) 0.0473(7) Uani 1 1 d . . . . .
H20A H 0.089404 0.318141 0.660943 0.071 Uiso 1 1 calc R U . . .
H20B H -0.014883 0.371671 0.657488 0.071 Uiso 1 1 calc R U . . .
H20C H 0.078707 0.418382 0.692937 0.071 Uiso 1 1 calc R U . . .
N2 N 0.60720(15) 0.69933(14) 0.38417(9) 0.0397(5) Uani 1 1 d . . . . .
H2A H 0.558383 0.706137 0.409869 0.048 Uiso 1 1 calc R U . . .
H2B H 0.598329 0.744854 0.355871 0.048 Uiso 1 1 calc R U . . .
C16 C 0.5956(2) 0.60589(19) 0.35495(16) 0.0567(8) Uani 1 1 d . . . . .
H16A H 0.644261 0.599502 0.324629 0.085 Uiso 1 1 calc R U . . .
H16B H 0.528759 0.600462 0.336112 0.085 Uiso 1 1 calc R U . . .
H16C H 0.606130 0.555834 0.384769 0.085 Uiso 1 1 calc R U . . .
C17 C 0.7034(2) 0.7160(3) 0.41720(15) 0.0603(8) Uani 1 1 d . . . . .
H17A H 0.756260 0.716426 0.389267 0.090 Uiso 1 1 calc R U . . .
H17B H 0.715798 0.665588 0.446548 0.090 Uiso 1 1 calc R U . . .
H17C H 0.701774 0.777154 0.437647 0.090 Uiso 1 1 calc R U . . .

loop_
_atom_site_aniso_label
_atom_site_aniso_U_11
_atom_site_aniso_U_22
_atom_site_aniso_U_33
_atom_site_aniso_U_23
_atom_site_aniso_U_13
_atom_site_aniso_U_12
Zn1 0.02185(18) 0.01710(16) 0.01619(17) 0.000 -0.00355(12) 0.000
O1 0.0336(8) 0.0264(7) 0.0270(7) -0.0013(6) -0.0085(6) -0.0085(6)
O2 0.0601(12) 0.0423(9) 0.0319(9) 0.0033(8) -0.0013(8) -0.0286(9)
O3 0.0439(10) 0.0450(9) 0.0197(7) 0.0069(7) -0.0061(7) -0.0131(7)
O4 0.0287(8) 0.0302(8) 0.0237(7) 0.0083(6) -0.0042(6) -0.0098(6)
O5 0.0280(8) 0.0646(11) 0.0195(8) 0.0025(7) 0.0007(6) -0.0047(7)
N1 0.0258(9) 0.0377(10) 0.0154(8) -0.0007(7) -0.0011(7) -0.0058(7)
C1 0.0258(10) 0.0242(10) 0.0269(10) -0.0013(8) -0.0022(8) -0.0027(8)
C2 0.0205(10) 0.0227(9) 0.0220(9) -0.0021(8) -0.0017(8) -0.0010(7)
C3 0.0239(10) 0.0250(9) 0.0173(9) -0.0016(8) -0.0038(8) 0.0001(8)
C4 0.0212(9) 0.0226(9) 0.0179(9) 0.0008(8) -0.0006(7) 0.0007(7)
C5 0.0214(10) 0.0232(9) 0.0191(9) -0.0020(8) -0.0041(8) -0.0040(7)
C6 0.0226(10) 0.0287(10) 0.0171(9) -0.0009(8) -0.0018(8) -0.0023(8)
C7 0.0245(10) 0.0259(10) 0.0210(10) 0.0032(8) 0.0012(8) -0.0030(8)
C8 0.0295(11) 0.0279(10) 0.0179(9) -0.0009(8) -0.0014(8) -0.0021(8)
C9 0.0264(10) 0.0242(10) 0.0165(9) 0.0002(8) -0.0033(8) -0.0022(8)
C10 0.0249(10) 0.0336(11) 0.0202(10) -0.0008(8) 0.0017(8) 0.0033(8)
C11 0.0232(10) 0.0348(11) 0.0206(10) -0.0008(8) -0.0045(8) 0.0050(8)
C12 0.0238(10) 0.0238(10) 0.0174(10) 0.0010(7) -0.0033(8) -0.0001(7)
C13 0.0235(10) 0.0375(11) 0.0174(9) -0.0028(8) -0.0008(8) 0.0041(8)
C14 0.0237(10) 0.0342(11) 0.0200(10) -0.0012(9) -0.0043(8) 0.0046(8)
C15 0.0248(10) 0.0229(9) 0.0195(9) 0.0003(8) 0.0004(8) 0.0004(8)
O6 0.0539(12) 0.0725(13) 0.0471(11) 0.0027(10) 0.0100(9) -0.0290(10)
N3 0.0359(11) 0.0344(10) 0.0425(11) -0.0048(9) 0.0055(9) -0.0008(8)
C18 0.0388(14) 0.0455(14) 0.0430(14) -0.0092(12) 0.0074(11) -0.0074(11)
C19 0.0480(17) 0.0565(17) 0.0567(18) -0.0102(14) -0.0073(14) -0.0099(13)
C20 0.0536(16) 0.0376(14) 0.0523(16) 0.0014(12) 0.0174(13) 0.0041(11)
N2 0.0375(11) 0.0387(11) 0.0419(12) 0.0019(9) -0.0058(9) 0.0070(9)
C16 0.067(2) 0.0314(13) 0.073(2) -0.0011(13) 0.0124(17) -0.0001(12)
C17 0.0406(16) 0.079(2) 0.0596(18) -0.0006(17) -0.0133(14) 0.0066(15)

loop_
_atom_type_symbol
_atom_type_description
_atom_type_scat_dispersion_real
_atom_type_scat_dispersion_imag
_atom_type_scat_source
C C 0.0033 0.0016 'International Tables Vol C Tables 4.2.6.8 and 6.1.1.4'
H H 0.0000 0.0000 'International Tables Vol C Tables 4.2.6.8 and 6.1.1.4'
N N 0.0061 0.0033 'International Tables Vol C Tables 4.2.6.8 and 6.1.1.4'
O O 0.0106 0.0060 'International Tables Vol C Tables 4.2.6.8 and 6.1.1.4'
Zn Zn 0.2839 1.4301 'International Tables Vol C Tables 4.2.6.8 and 6.1.1.4'

loop_
_geom_angle_atom_site_label_1
_geom_angle_atom_site_label_2
_geom_angle_atom_site_label_3
_geom_angle
_geom_angle_site_symmetry_1
_geom_angle_site_symmetry_3
_geom_angle_publ_flag
O1 Zn1 O1 99.38(9) 2 . ?
O1 Zn1 O4 117.92(6) . 3_445 ?
O1 Zn1 O4 117.91(6) 2 4_545 ?
O1 Zn1 O4 107.61(6) . 4_545 ?
O1 Zn1 O4 107.61(6) 2 3_445 ?
O4 Zn1 O4 106.88(9) 4_545 3_445 ?
C1 O1 Zn1 120.15(13) . . ?
C15 O4 Zn1 116.65(12) . 3 ?
C6 N1 H1 117.9 . . ?
C8 N1 H1 117.9 . . ?
C8 N1 C6 124.21(17) . . ?
O1 C1 C2 115.61(17) . . ?
O2 C1 O1 125.47(19) . . ?
O2 C1 C2 118.91(18) . . ?
C3 C2 C1 121.23(17) . . ?
C7 C2 C1 119.16(17) . . ?
C7 C2 C3 119.60(17) . . ?
C2 C3 H3 119.9 . . ?
C4 C3 C2 120.20(18) . . ?
C4 C3 H3 119.9 . . ?
C3 C4 C15 119.90(17) . . ?
C5 C4 C3 120.29(17) . . ?
C5 C4 C15 119.81(17) . . ?
C4 C5 H5 120.2 . . ?
C4 C5 C6 119.67(17) . . ?
C6 C5 H5 120.2 . . ?
C5 C6 N1 121.30(17) . . ?
C7 C6 N1 118.86(17) . . ?
C7 C6 C5 119.84(18) . . ?
C2 C7 C6 120.36(18) . . ?
C2 C7 H7 119.8 . . ?
C6 C7 H7 119.8 . . ?
O5 C8 N1 123.36(19) . . ?
O5 C8 C9 120.64(19) . . ?
N1 C8 C9 115.97(18) . . ?
C10 C9 C8 118.28(18) . . ?
C14 C9 C8 122.63(18) . . ?
C14 C9 C10 119.08(18) . . ?
C9 C10 H10 119.8 . . ?
C11 C10 C9 120.34(19) . . ?
C11 C10 H10 119.8 . . ?
C10 C11 H11 119.4 . . ?
C10 C11 C12 121.17(19) . . ?
C12 C11 H11 119.4 . . ?
C11 C12 C12 121.7(2) . 2_656 ?
C11 C12 C13 118.15(17) . . ?
C13 C12 C12 120.1(2) . 2_656 ?
C12 C13 H13 119.6 . . ?
C14 C13 C12 120.71(18) . . ?
C14 C13 H13 119.6 . . ?
C9 C14 H14 119.7 . . ?
C13 C14 C9 120.55(19) . . ?
C13 C14 H14 119.7 . . ?
O3 C15 O4 125.29(18) . . ?
O3 C15 C4 119.70(18) . . ?
O4 C15 C4 115.01(16) . . ?
C18 N3 C19 121.3(2) . . ?
C18 N3 C20 121.1(2) . . ?
C19 N3 C20 117.6(2) . . ?
O6 C18 N3 125.3(2) . . ?
O6 C18 H18 117.4 . . ?
N3 C18 H18 117.4 . . ?
N3 C19 H19A 109.5 . . ?
N3 C19 H19B 109.5 . . ?
N3 C19 H19C 109.5 . . ?
H19A C19 H19B 109.5 . . ?
H19A C19 H19C 109.5 . . ?
H19B C19 H19C 109.5 . . ?
N3 C20 H20A 109.5 . . ?
N3 C20 H20B 109.5 . . ?
N3 C20 H20C 109.5 . . ?
H20A C20 H20B 109.5 . . ?
H20A C20 H20C 109.5 . . ?
H20B C20 H20C 109.5 . . ?
H2A N2 H2B 107.4 . . ?
C16 N2 H2A 108.4 . . ?
C16 N2 H2B 108.4 . . ?
C16 N2 C17 115.6(2) . . ?
C17 N2 H2A 108.4 . . ?
C17 N2 H2B 108.4 . . ?
N2 C16 H16A 109.5 . . ?
N2 C16 H16B 109.5 . . ?
N2 C16 H16C 109.5 . . ?
H16A C16 H16B 109.5 . . ?
H16A C16 H16C 109.5 . . ?
H16B C16 H16C 109.5 . . ?
N2 C17 H17A 109.5 . . ?
N2 C17 H17B 109.5 . . ?
N2 C17 H17C 109.5 . . ?
H17A C17 H17B 109.5 . . ?
H17A C17 H17C 109.5 . . ?
H17B C17 H17C 109.5 . . ?

loop_
_geom_bond_atom_site_label_1
_geom_bond_atom_site_label_2
_geom_bond_distance
_geom_bond_site_symmetry_2
_geom_bond_publ_flag
Zn1 O1 1.9591(14) 2 ?
Zn1 O1 1.9592(14) . ?
Zn1 O4 1.9612(13) 4_545 ?
Zn1 O4 1.9612(13) 3_445 ?
O1 C1 1.274(2) . ?
O2 C1 1.236(2) . ?
O3 C15 1.233(2) . ?
O4 C15 1.277(2) . ?
O5 C8 1.229(3) . ?
N1 H1 0.8600 . ?
N1 C6 1.417(2) . ?
N1 C8 1.357(3) . ?
C1 C2 1.512(3) . ?
C2 C3 1.392(3) . ?
C2 C7 1.390(3) . ?
C3 H3 0.9300 . ?
C3 C4 1.389(3) . ?
C4 C5 1.388(3) . ?
C4 C15 1.509(3) . ?
C5 H5 0.9300 . ?
C5 C6 1.398(3) . ?
C6 C7 1.391(3) . ?
C7 H7 0.9300 . ?
C8 C9 1.491(3) . ?
C9 C10 1.392(3) . ?
C9 C14 1.391(3) . ?
C10 H10 0.9300 . ?
C10 C11 1.383(3) . ?
C11 H11 0.9300 . ?
C11 C12 1.395(3) . ?
C12 C12 1.479(4) 2_656 ?
C12 C13 1.402(3) . ?
C13 H13 0.9300 . ?
C13 C14 1.385(3) . ?
C14 H14 0.9300 . ?
O6 C18 1.232(3) . ?
N3 C18 1.321(3) . ?
N3 C19 1.449(3) . ?
N3 C20 1.458(3) . ?
C18 H18 0.9300 . ?
C19 H19A 0.9600 . ?
C19 H19B 0.9600 . ?
C19 H19C 0.9600 . ?
C20 H20A 0.9600 . ?
C20 H20B 0.9600 . ?
C20 H20C 0.9600 . ?
N2 H2A 0.8900 . ?
N2 H2B 0.8900 . ?
N2 C16 1.450(3) . ?
N2 C17 1.450(3) . ?
C16 H16A 0.9600 . ?
C16 H16B 0.9600 . ?
C16 H16C 0.9600 . ?
C17 H17A 0.9600 . ?
C17 H17B 0.9600 . ?
C17 H17C 0.9600 . ?

loop_
_geom_torsion_atom_site_label_1
_geom_torsion_atom_site_label_2
_geom_torsion_atom_site_label_3
_geom_torsion_atom_site_label_4
_geom_torsion
_geom_torsion_site_symmetry_1
_geom_torsion_site_symmetry_2
_geom_torsion_site_symmetry_3
_geom_torsion_site_symmetry_4
_geom_torsion_publ_flag
Zn1 O1 C1 O2 2.6(3) . . . . ?
Zn1 O1 C1 C2 -176.30(12) . . . . ?
Zn1 O4 C15 O3 -2.0(3) 3 . . . ?
Zn1 O4 C15 C4 177.59(12) 3 . . . ?
O1 C1 C2 C3 -6.2(3) . . . . ?
O1 C1 C2 C7 174.62(18) . . . . ?
O2 C1 C2 C3 174.9(2) . . . . ?
O2 C1 C2 C7 -4.3(3) . . . . ?
O5 C8 C9 C10 -23.8(3) . . . . ?
O5 C8 C9 C14 155.2(2) . . . . ?
N1 C6 C7 C2 179.70(18) . . . . ?
N1 C8 C9 C10 154.66(19) . . . . ?
N1 C8 C9 C14 -26.3(3) . . . . ?
C1 C2 C3 C4 -179.90(18) . . . . ?
C1 C2 C7 C6 -179.70(18) . . . . ?
C2 C3 C4 C5 -0.8(3) . . . . ?
C2 C3 C4 C15 178.80(17) . . . . ?
C3 C2 C7 C6 1.1(3) . . . . ?
C3 C4 C5 C6 1.9(3) . . . . ?
C3 C4 C15 O3 14.5(3) . . . . ?
C3 C4 C15 O4 -165.12(18) . . . . ?
C4 C5 C6 N1 178.81(18) . . . . ?
C4 C5 C6 C7 -1.5(3) . . . . ?
C5 C4 C15 O3 -165.90(19) . . . . ?
C5 C4 C15 O4 14.5(3) . . . . ?
C5 C6 C7 C2 0.0(3) . . . . ?
C6 N1 C8 O5 1.8(3) . . . . ?
C6 N1 C8 C9 -176.62(17) . . . . ?
C7 C2 C3 C4 -0.7(3) . . . . ?
C8 N1 C6 C5 -44.0(3) . . . . ?
C8 N1 C6 C7 136.3(2) . . . . ?
C8 C9 C10 C11 -179.94(18) . . . . ?
C8 C9 C14 C13 -179.20(19) . . . . ?
C9 C10 C11 C12 -1.1(3) . . . . ?
C10 C9 C14 C13 -0.2(3) . . . . ?
C10 C11 C12 C12 -178.38(15) . . . 2_656 ?
C10 C11 C12 C13 0.4(3) . . . . ?
C11 C12 C13 C14 0.5(3) . . . . ?
C12 C12 C13 C14 179.22(16) 2_656 . . . ?
C12 C13 C14 C9 -0.5(3) . . . . ?
C14 C9 C10 C11 1.0(3) . . . . ?
C15 C4 C5 C6 -177.69(17) . . . . ?
C19 N3 C18 O6 -3.5(4) . . . . ?
C20 N3 C18 O6 176.7(2) . . . . ?
